data_2106806
loop_
_publ_author_name
'Hettiarachchi, Champika V.'
'Weerasekara, Roshan K.'
'Uekusa, Hidehiro'

_publ_section_title
;
 Crystalline state photochromism of 3-furylfulgides: impact of size and
 bond flexibility of the non-aromatic alkylidene group
;
_journal_issue 5
_journal_name_full 'Acta Crystallographica Section B'
_journal_page_first 535
_journal_page_last 542
_journal_paper_doi 10.1107/S2052520615015267
_journal_volume 71
_journal_year 2015
_chemical_formula_moiety 'C16 H18 O4'
_chemical_formula_sum 'C16 H18 O4'
_chemical_formula_weight 274.30
_chemical_name_systematic
;
 3-furylfulgide with-2-butylidene-2E
;
_space_group_crystal_system monoclinic
_space_group_IT_number 14
_space_group_name_Hall '-P 2yn'
_space_group_name_H-M_alt 'P 1 21/n 1'
_symmetry_space_group_name_Hall '-P 2yn'
_symmetry_space_group_name_H-M 'P 1 21/n 1'
_atom_sites_solution_hydrogens geom
_atom_sites_solution_primary direct
_atom_sites_solution_secondary difmap
_audit_creation_method SHELXL-2013
_cell_angle_alpha 90
_cell_angle_beta 107.531(2)
_cell_angle_gamma 90
_cell_formula_units_Z 4
_cell_length_a 12.6826(9)
_cell_length_b 7.9499(6)
_cell_length_c 14.9392(11)
_cell_measurement_reflns_used 9442
_cell_measurement_temperature 173(2)
_cell_measurement_theta_max 30.53
_cell_measurement_theta_min 3.06
_cell_volume 1436.29(18)
_computing_cell_refinement PROCESS-AUTO
_computing_data_collection 'PROCESS-AUTO (Rigaku, 1998)'
_computing_data_reduction 'TEXSAN (Rigaku, 1999)'
_computing_publication_material SHELXL97
_computing_structure_refinement 'SHELXL-2013 (Sheldrick, 2013)'
_computing_structure_solution 'SHELXS-97 (Sheldrick, 1990)'
_diffrn_ambient_temperature 173(2)
_diffrn_measured_fraction_theta_full 0.998
_diffrn_measured_fraction_theta_max 0.998
_diffrn_measurement_device_type 'Rigaku RAXIS-RAPID Imaging Plate'
_diffrn_measurement_method 'Oscillation Photograph'
_diffrn_radiation_type MoK\a
_diffrn_radiation_wavelength 0.71075
_diffrn_reflns_av_R_equivalents 0.0522
_diffrn_reflns_limit_h_max 16
_diffrn_reflns_limit_h_min -15
_diffrn_reflns_limit_k_max 10
_diffrn_reflns_limit_k_min -10
_diffrn_reflns_limit_l_max 19
_diffrn_reflns_limit_l_min -19
_diffrn_reflns_number 13610
_diffrn_reflns_theta_full 25.242
_diffrn_reflns_theta_max 27.482
_diffrn_reflns_theta_min 3.067
_exptl_absorpt_coefficient_mu 0.091
_exptl_absorpt_correction_T_max 0.946
_exptl_absorpt_correction_T_min 0.886
_exptl_absorpt_correction_type multi-scan
_exptl_absorpt_process_details 'ABSCOR (Higashi, 1995)'
_exptl_crystal_colour yellow
_exptl_crystal_density_diffrn 1.269
_exptl_crystal_density_method 'not measured'
_exptl_crystal_description rods
_exptl_crystal_F_000 584
_exptl_crystal_size_max 0.129
_exptl_crystal_size_mid 0.092
_exptl_crystal_size_min 0.033
_refine_diff_density_max 0.243
_refine_diff_density_min -0.242
_refine_ls_extinction_coef 0.016(5)
_refine_ls_extinction_expression Fc^*^=kFc[1+0.001xFc^2^\l^3^/sin(2\q)]^-1/4^
_refine_ls_extinction_method SHELXL
_refine_ls_goodness_of_fit_ref 1.008
_refine_ls_hydrogen_treatment constr
_refine_ls_matrix_type full
_refine_ls_number_parameters 201
_refine_ls_number_reflns 3305
_refine_ls_number_restraints 1
_refine_ls_restrained_S_all 1.008
_refine_ls_R_factor_all 0.1104
_refine_ls_R_factor_gt 0.0606
_refine_ls_shift/su_max 0.000
_refine_ls_shift/su_mean 0.000
_refine_ls_structure_factor_coef Fsqd
_refine_ls_weighting_details 'w=1/[\s^2^(Fo^2^)+(0.1169P)^2^] where P=(Fo^2^+2Fc^2^)/3'
_refine_ls_weighting_scheme calc
_refine_ls_wR_factor_gt 0.1683
_refine_ls_wR_factor_ref 0.2066
_reflns_number_gt 1772
_reflns_number_total 3305
_reflns_threshold_expression 'I > 2\s(I)'
_cod_data_source_file gw5039sup1.cif
_cod_data_source_block 2E
_cod_database_code 2106806
_shelx_space_group_comment
;
The symmetry employed for this shelxl refinement is uniquely defined
by the following loop, which should always be used as a source of
symmetry information in preference to the above space-group names.
They are only intended as comments.
;
_shelx_estimated_absorpt_t_min 0.988
_shelx_estimated_absorpt_t_max 0.997

loop_
_space_group_symop_operation_xyz
'x, y, z'
'-x+1/2, y+1/2, -z+1/2'
'-x, -y, -z'
'x-1/2, -y-1/2, z-1/2'

loop_
_atom_site_type_symbol
_atom_site_label
_atom_site_fract_x
_atom_site_fract_y
_atom_site_fract_z
_atom_site_U_iso_or_equiv
_atom_site_adp_type
_atom_site_calc_flag
_atom_site_occupancy
_atom_site_disorder_assembly
_atom_site_disorder_group
O O1 0.18822(17) 0.3387(4) -0.08316(15) 0.0893(8) Uani d 1 . .
C C1 0.4688(2) 0.2975(3) -0.00784(17) 0.0530(6) Uani d 1 . .
O O2 0.36756(15) 0.3378(2) -0.07351(12) 0.0608(5) Uani d 1 . .
C C2 0.4470(2) 0.2337(3) 0.07742(17) 0.0491(6) Uani d 1 . .
O O3 0.55203(16) 0.3155(2) -0.02922(13) 0.0641(5) Uani d 1 . .
C C3 0.3299(2) 0.2755(3) 0.06657(17) 0.0507(6) Uani d 1 . .
O O4 0.42893(13) 0.3929(2) 0.37383(11) 0.0514(5) Uani d 1 . .
C C4 0.2817(2) 0.3174(4) -0.03401(19) 0.0617(7) Uani d 1 . .
C C5 0.2721(2) 0.2995(3) 0.12939(18) 0.0496(6) Uani d 1 . .
C C6 0.1475(2) 0.3200(4) 0.0978(2) 0.0617(7) Uani d 1 . .
H H6A 0.1193 0.3067 0.0295 0.093 Uiso calc 1 . .
H H6B 0.1284 0.4322 0.1152 0.093 Uiso calc 1 . .
H H6C 0.1144 0.2344 0.1281 0.093 Uiso calc 1 . .
C C7 0.32192(18) 0.3129(3) 0.23120(16) 0.0463(6) Uani d 1 . .
C C10 0.41742(18) 0.3940(3) 0.27924(17) 0.0470(6) Uani d 1 . .
C C9 0.3387(2) 0.3096(3) 0.38577(18) 0.0520(6) Uani d 1 . .
C C8 0.2721(2) 0.2613(3) 0.30193(18) 0.0518(6) Uani d 1 . .
H H8 0.2039 0.2031 0.2909 0.062 Uiso calc 1 . .
C C11 0.5039(2) 0.4892(3) 0.25283(19) 0.0560(7) Uani d 1 . .
H H11A 0.5684 0.4167 0.2597 0.084 Uiso calc 1 . .
H H11B 0.5257 0.5875 0.2938 0.084 Uiso calc 1 . .
H H11C 0.4748 0.5263 0.1874 0.084 Uiso calc 1 . .
C C12 0.3348(2) 0.2954(4) 0.4840(2) 0.0699(8) Uani d 1 . .
H H12A 0.2632 0.2489 0.4839 0.105 Uiso calc 1 . .
H H12B 0.3444 0.4070 0.5132 0.105 Uiso calc 1 . .
H H12C 0.3942 0.2209 0.5197 0.105 Uiso calc 1 . .
C C13 0.5179(2) 0.1271(3) 0.13674(17) 0.0538(6) Uani d 1 . .
C C14 0.6333(2) 0.0937(4) 0.1321(2) 0.0675(8) Uani d 1 . .
H H14A 0.6584 -0.0172 0.1609 0.081 Uiso calc 0.7 A 1
H H14B 0.6315 0.0881 0.0654 0.081 Uiso calc 0.7 A 1
H H14C 0.6301 0.0638 0.0677 0.101 Uiso calc 0.22 B 2
H H14D 0.6662 0.0006 0.1743 0.101 Uiso calc 0.22 B 2
H H14E 0.6786 0.1949 0.1512 0.101 Uiso calc 0.22 B 2
H H14F 0.6307 0.0229 0.0769 0.081 Uiso calc 0.08 C 3
H H14G 0.6709 0.2007 0.1269 0.081 Uiso calc 0.08 C 3
C C16 0.4869(2) 0.0293(4) 0.2115(2) 0.0646(7) Uani d 1 . .
H H16A 0.5314 0.0685 0.2736 0.097 Uiso calc 0.78 D 1
H H16B 0.5009 -0.0907 0.2050 0.097 Uiso calc 0.78 D 1
H H16C 0.4083 0.0464 0.2045 0.097 Uiso calc 0.78 D 1
H H16D 0.4813 0.1036 0.2630 0.077 Uiso calc 0.22 E 2
H H16E 0.4161 -0.0311 0.1852 0.077 Uiso calc 0.22 E 2
C C15 0.7138(3) 0.2232(5) 0.1802(3) 0.0580(10) Uani d 0.7 F 1
H H15A 0.6895 0.3334 0.1522 0.087 Uiso calc 0.7 F 1
H H15B 0.7865 0.1966 0.1735 0.087 Uiso calc 0.7 F 1
H H15C 0.7189 0.2255 0.2470 0.087 Uiso calc 0.7 F 1
C C17 0.5772(11) -0.0852(17) 0.2428(11) 0.073(4) Uiso d 0.22 G 2
H H17A 0.5605 -0.1886 0.2055 0.109 Uiso calc 0.22 G 2
H H17B 0.5891 -0.1119 0.3092 0.109 Uiso calc 0.22 G 2
H H17C 0.6442 -0.0335 0.2353 0.109 Uiso calc 0.22 G 2
C C18 0.6921(17) 0.007(3) 0.2186(11) 0.031(5) Uiso d 0.08 F 3
H H18A 0.7216 0.0892 0.2686 0.046 Uiso calc 0.08 F 3
H H18B 0.7530 -0.0589 0.2087 0.046 Uiso calc 0.08 F 3
H H18C 0.6410 -0.0690 0.2368 0.046 Uiso calc 0.08 F 3

loop_
_atom_site_aniso_label
_atom_site_aniso_U_11
_atom_site_aniso_U_22
_atom_site_aniso_U_33
_atom_site_aniso_U_12
_atom_site_aniso_U_13
_atom_site_aniso_U_23
O1 0.0675(13) 0.142(2) 0.0474(12) 0.0004(13) 0.0010(10) 0.0071(13)
C1 0.0604(15) 0.0667(15) 0.0358(13) -0.0013(12) 0.0201(12) -0.0008(11)
O2 0.0715(12) 0.0766(12) 0.0342(9) -0.0007(10) 0.0158(9) 0.0037(8)
C2 0.0544(14) 0.0591(14) 0.0365(13) -0.0033(11) 0.0178(11) -0.0022(11)
O3 0.0759(12) 0.0793(13) 0.0464(11) 0.0014(10) 0.0324(10) 0.0058(9)
C3 0.0522(13) 0.0616(14) 0.0370(13) -0.0071(11) 0.0116(11) 0.0000(11)
O4 0.0507(9) 0.0707(11) 0.0378(9) -0.0055(8) 0.0208(7) -0.0058(8)
C4 0.0624(16) 0.0774(18) 0.0421(15) -0.0034(14) 0.0111(13) 0.0017(13)
C5 0.0476(12) 0.0573(14) 0.0442(14) -0.0032(11) 0.0143(11) 0.0003(11)
C6 0.0489(13) 0.0805(18) 0.0547(16) -0.0050(13) 0.0138(12) 0.0023(14)
C7 0.0436(11) 0.0586(13) 0.0395(13) -0.0032(10) 0.0168(10) 0.0003(11)
C10 0.0466(12) 0.0616(14) 0.0379(13) -0.0009(11) 0.0201(10) -0.0014(11)
C9 0.0502(13) 0.0674(15) 0.0450(14) -0.0003(12) 0.0246(11) 0.0023(12)
C8 0.0488(13) 0.0629(14) 0.0493(15) -0.0031(11) 0.0232(12) 0.0011(12)
C11 0.0537(14) 0.0728(16) 0.0460(14) -0.0127(13) 0.0219(12) -0.0061(13)
C12 0.0687(18) 0.103(2) 0.0474(16) -0.0059(16) 0.0324(14) -0.0003(15)
C13 0.0589(15) 0.0675(15) 0.0389(13) 0.0040(12) 0.0208(12) -0.0010(11)
C14 0.0710(18) 0.0850(19) 0.0557(17) 0.0184(15) 0.0329(14) 0.0125(15)
C16 0.0757(17) 0.0739(18) 0.0516(16) 0.0135(15) 0.0306(14) 0.0160(14)
C15 0.0474(19) 0.086(3) 0.045(2) 0.0088(18) 0.0206(16) -0.0034(19)

loop_
_atom_type_symbol
_atom_type_description
_atom_type_scat_dispersion_real
_atom_type_scat_dispersion_imag
_atom_type_scat_source
C C 0.0033 0.0016 'International Tables Vol C Tables 4.2.6.8 and 6.1.1.4'
H H 0.0000 0.0000 'International Tables Vol C Tables 4.2.6.8 and 6.1.1.4'
O O 0.0106 0.0060 'International Tables Vol C Tables 4.2.6.8 and 6.1.1.4'

loop_
_geom_angle_atom_site_label_1
_geom_angle_atom_site_label_2
_geom_angle_atom_site_label_3
_geom_angle
O3 C1 O2 118.8(2)
O3 C1 C2 132.9(2)
O2 C1 C2 108.3(2)
C4 O2 C1 110.2(2)
C13 C2 C1 121.5(2)
C13 C2 C3 131.1(2)
C1 C2 C3 105.7(2)
C5 C3 C4 121.5(2)
C5 C3 C2 133.1(2)
C4 C3 C2 104.8(2)
C10 O4 C9 107.47(18)
O1 C4 O2 118.4(3)
O1 C4 C3 132.9(3)
O2 C4 C3 108.6(2)
C3 C5 C7 124.7(2)
C3 C5 C6 121.7(2)
C7 C5 C6 113.6(2)
C5 C6 H6A 109.5
C5 C6 H6B 109.5
H6A C6 H6B 109.5
C5 C6 H6C 109.5
H6A C6 H6C 109.5
H6B C6 H6C 109.5
C10 C7 C8 105.3(2)
C10 C7 C5 128.0(2)
C8 C7 C5 126.3(2)
C7 C10 O4 109.80(19)
C7 C10 C11 135.3(2)
O4 C10 C11 114.8(2)
C8 C9 O4 109.3(2)
C8 C9 C12 134.6(2)
O4 C9 C12 116.1(2)
C9 C8 C7 108.1(2)
C9 C8 H8 125.9
C7 C8 H8 125.9
C10 C11 H11A 109.5
C10 C11 H11B 109.5
H11A C11 H11B 109.5
C10 C11 H11C 109.5
H11A C11 H11C 109.5
H11B C11 H11C 109.5
C9 C12 H12A 109.5
C9 C12 H12B 109.5
H12A C12 H12B 109.5
C9 C12 H12C 109.5
H12A C12 H12C 109.5
H12B C12 H12C 109.5
C2 C13 C16 122.6(2)
C2 C13 C14 122.8(2)
C16 C13 C14 114.6(2)
C18 C14 C13 106.6(9)
C15 C14 C13 113.1(3)
C15 C14 H14A 109.0
C13 C14 H14A 109.0
C15 C14 H14B 109.0
C13 C14 H14B 109.0
H14A C14 H14B 107.8
C13 C14 H14C 109.5
C13 C14 H14D 109.5
H14C C14 H14D 109.5
C13 C14 H14E 109.5
H14C C14 H14E 109.5
H14D C14 H14E 109.5
C18 C14 H14F 110.4
C13 C14 H14F 110.4
C18 C14 H14G 110.4
C13 C14 H14G 110.4
H14F C14 H14G 108.6
C17 C16 C13 102.1(6)
C13 C16 H16A 109.5
C13 C16 H16B 109.5
H16A C16 H16B 109.5
C13 C16 H16C 109.5
H16A C16 H16C 109.5
H16B C16 H16C 109.5
C17 C16 H16D 111.3
C13 C16 H16D 111.3
C17 C16 H16E 111.3
C13 C16 H16E 111.3
H16D C16 H16E 109.2
C14 C15 H15A 109.5
C14 C15 H15B 109.5
H15A C15 H15B 109.5
C14 C15 H15C 109.5
H15A C15 H15C 109.5
H15B C15 H15C 109.5
C16 C17 H17A 109.5
C16 C17 H17B 109.5
H17A C17 H17B 109.5
C16 C17 H17C 109.5
H17A C17 H17C 109.5
H17B C17 H17C 109.5
C14 C18 H18A 109.5
C14 C18 H18B 109.5
H18A C18 H18B 109.5
C14 C18 H18C 109.5
H18A C18 H18C 109.5
H18B C18 H18C 109.5

loop_
_geom_bond_atom_site_label_1
_geom_bond_atom_site_label_2
_geom_bond_distance
O1 C4 1.204(3)
C1 O3 1.200(3)
C1 O2 1.398(3)
C1 C2 1.472(3)
O2 C4 1.396(3)
C2 C13 1.353(3)
C2 C3 1.483(3)
C3 C5 1.367(3)
C3 C4 1.480(4)
O4 C10 1.376(3)
O4 C9 1.380(3)
C5 C7 1.465(3)
C5 C6 1.515(3)
C6 H6A 0.9800
C6 H6B 0.9800
C6 H6C 0.9800
C7 C10 1.369(3)
C7 C8 1.445(3)
C10 C11 1.480(3)
C9 C8 1.339(4)
C9 C12 1.488(4)
C8 H8 0.9500
C11 H11A 0.9800
C11 H11B 0.9800
C11 H11C 0.9800
C12 H12A 0.9800
C12 H12B 0.9800
C12 H12C 0.9800
C13 C16 1.507(4)
C13 C14 1.511(4)
C14 C18 1.458(10)
C14 C15 1.476(5)
C14 H14A 0.9900
C14 H14B 0.9900
C14 H14C 0.9800
C14 H14D 0.9800
C14 H14E 0.9800
C14 H14F 0.9900
C14 H14G 0.9900
C16 C17 1.427(13)
C16 H16A 0.9800
C16 H16B 0.9800
C16 H16C 0.9800
C16 H16D 0.9900
C16 H16E 0.9900
C15 H15A 0.9800
C15 H15B 0.9800
C15 H15C 0.9800
C17 H17A 0.9800
C17 H17B 0.9800
C17 H17C 0.9800
C18 H18A 0.9800
C18 H18B 0.9800
C18 H18C 0.9800

loop_
_geom_torsion_atom_site_label_1
_geom_torsion_atom_site_label_2
_geom_torsion_atom_site_label_3
_geom_torsion_atom_site_label_4
_geom_torsion
O3 C1 O2 C4 -176.7(2)
C2 C1 O2 C4 4.8(3)
O3 C1 C2 C13 -24.3(4)
O2 C1 C2 C13 153.9(2)
O3 C1 C2 C3 169.0(3)
O2 C1 C2 C3 -12.7(3)
C13 C2 C3 C5 39.6(5)
C1 C2 C3 C5 -155.5(3)
C13 C2 C3 C4 -149.5(3)
C1 C2 C3 C4 15.3(3)
C1 O2 C4 O1 -176.2(3)
C1 O2 C4 C3 5.3(3)
C5 C3 C4 O1 -19.1(5)
C2 C3 C4 O1 168.8(3)
C5 C3 C4 O2 159.2(2)
C2 C3 C4 O2 -13.0(3)
C4 C3 C5 C7 -159.8(2)
C2 C3 C5 C7 9.7(4)
C4 C3 C5 C6 18.4(4)
C2 C3 C5 C6 -172.1(3)
C3 C5 C7 C10 39.8(4)
C6 C5 C7 C10 -138.6(3)
C3 C5 C7 C8 -149.1(3)
C6 C5 C7 C8 32.6(3)
C8 C7 C10 O4 0.7(3)
C5 C7 C10 O4 173.3(2)
C8 C7 C10 C11 -174.3(3)
C5 C7 C10 C11 -1.7(5)
C9 O4 C10 C7 -0.1(3)
C9 O4 C10 C11 176.1(2)
C10 O4 C9 C8 -0.6(3)
C10 O4 C9 C12 -179.6(2)
O4 C9 C8 C7 1.0(3)
C12 C9 C8 C7 179.8(3)
C10 C7 C8 C9 -1.1(3)
C5 C7 C8 C9 -173.8(2)
C1 C2 C13 C16 -165.7(3)
C3 C2 C13 C16 -2.9(4)
C1 C2 C13 C14 12.9(4)
C3 C2 C13 C14 175.8(3)
C2 C13 C14 C18 166.8(10)
C16 C13 C14 C18 -14.4(10)
C2 C13 C14 C15 82.2(4)
C16 C13 C14 C15 -99.1(3)
C2 C13 C16 C17 169.6(7)
C14 C13 C16 C17 -9.1(7)

_cod_database_fobs_code 2106806
